data_7217211
loop_
_publ_author_name
'Goswami, Shyamaprosad'
'Manna, Abhishek'
'Paul, Sima'
'Maity, Anup Kumar'
'Saha, Partha'
'Quah, Ching Kheng'
'Fun, Hoong- Kun'

_publ_section_title
;
 FRET based &#x2018;red-switch&#x2019; for Al3+ over ESIPT based
 &#x2018;green-switch&#x2019; for Zn2+: Dual channel detection with
 live-cell imaging on a dyed platform
;
_journal_name_full 'RSC Advances'
_journal_paper_doi 10.1039/C4RA05714G
_journal_year 2014
_chemical_formula_moiety 'C42 H39 N5 O3 S'
_chemical_formula_sum 'C42 H39 N5 O3 S'
_chemical_formula_weight 693.84
_chemical_name_systematic
; 
 ? 
;
_space_group_IT_number 61
_symmetry_cell_setting orthorhombic
_symmetry_space_group_name_Hall '-P 2ac 2ab'
_symmetry_space_group_name_H-M 'P b c a'
_atom_sites_solution_hydrogens geom
_atom_sites_solution_primary direct
_atom_sites_solution_secondary difmap
_audit_creation_method SHELXL-97
_cell_angle_alpha 90.00
_cell_angle_beta 90.00
_cell_angle_gamma 90.00
_cell_formula_units_Z 8
_cell_length_a 20.0319(9)
_cell_length_b 14.3160(6)
_cell_length_c 24.1507(9)
_cell_measurement_reflns_used 7555
_cell_measurement_temperature 100
_cell_measurement_theta_max 29.93
_cell_measurement_theta_min 2.43
_cell_volume 6925.9(5)
_computing_cell_refinement 'SAINT (Bruker, 2009)'
_computing_data_collection 'APEX2 (Bruker, 2009)'
_computing_data_reduction SAINT
_computing_molecular_graphics SHELXTL
_computing_publication_material 'SHELXTL and PLATON (Spek, 2009)'
_computing_structure_refinement SHELXTL
_computing_structure_solution 'SHELXTL (Sheldrick, 2008)'
_diffrn_ambient_temperature 100
_diffrn_measured_fraction_theta_full 0.998
_diffrn_measured_fraction_theta_max 0.998
_diffrn_measurement_device_type
;
Bruker SMART APEX II CCD area-detector diffractometer 
;
_diffrn_measurement_method '\f and \w scans'
_diffrn_radiation_monochromator graphite
_diffrn_radiation_source 'fine-focus sealed tube'
_diffrn_radiation_type MoK\a
_diffrn_radiation_wavelength 0.71073
_diffrn_reflns_av_R_equivalents 0.0787
_diffrn_reflns_av_sigmaI/netI 0.0419
_diffrn_reflns_limit_h_max 23
_diffrn_reflns_limit_h_min -23
_diffrn_reflns_limit_k_max 17
_diffrn_reflns_limit_k_min -17
_diffrn_reflns_limit_l_max 27
_diffrn_reflns_limit_l_min -28
_diffrn_reflns_number 55091
_diffrn_reflns_theta_full 25.00
_diffrn_reflns_theta_max 25.00
_diffrn_reflns_theta_min 1.94
_diffrn_standards_number 0
_exptl_absorpt_coefficient_mu 0.143
_exptl_absorpt_correction_T_max 0.9816
_exptl_absorpt_correction_T_min 0.9324
_exptl_absorpt_correction_type multi-scan
_exptl_absorpt_process_details '(<i>SADABS</i>; Bruker, 2009)'
_exptl_crystal_colour pink
_exptl_crystal_density_diffrn 1.331
_exptl_crystal_density_method 'not measured'
_exptl_crystal_description block
_exptl_crystal_F_000 2928
_exptl_crystal_size_max 0.498
_exptl_crystal_size_mid 0.197
_exptl_crystal_size_min 0.131
_refine_diff_density_max 1.397
_refine_diff_density_min -0.711
_refine_diff_density_rms 0.072
_refine_ls_extinction_method none
_refine_ls_goodness_of_fit_ref 1.024
_refine_ls_hydrogen_treatment constr
_refine_ls_matrix_type full
_refine_ls_number_parameters 484
_refine_ls_number_reflns 6089
_refine_ls_number_restraints 0
_refine_ls_restrained_S_all 1.024
_refine_ls_R_factor_all 0.0968
_refine_ls_R_factor_gt 0.0691
_refine_ls_shift/su_max 0.001
_refine_ls_shift/su_mean 0.001
_refine_ls_structure_factor_coef Fsqd
_refine_ls_weighting_details 'calc w=1/[\s^2^(Fo^2^)+(0.0943P)^2^+14.4275P] where P=(Fo^2^+2Fc^2^)/3'
_refine_ls_weighting_scheme calc
_refine_ls_wR_factor_gt 0.1775
_refine_ls_wR_factor_ref 0.2006
_reflns_number_gt 4442
_reflns_number_total 6089
_reflns_threshold_expression I>2\s(I)
_cod_data_source_file c4ra05714g2.cif
_cod_data_source_block fs239_0m
_cod_depositor_comments
;
The following automatic conversions were performed:

'_symmetry_cell_setting' value 'Orthorhombic' changed to
'orthorhombic' according to
/usr/data/users/saulius/crontab/automatic-downloads/rss-feeds/RSC/lib/dictionaries/cif_core.dic
dictionary named 'cif_core.dic' version 2.4.2 from 2011-04-26.

Automatic conversion script
Id: cif_fix_values 2281 2013-09-26 08:29:07Z andrius 
;
_cod_database_code 7217211

loop_
_symmetry_equiv_pos_as_xyz
'x, y, z'
'-x+1/2, -y, z+1/2'
'-x, y+1/2, -z+1/2'
'x+1/2, -y+1/2, -z'
'-x, -y, -z'
'x-1/2, y, -z-1/2'
'x, -y-1/2, z-1/2'
'-x-1/2, y-1/2, z'

loop_
_atom_site_label
_atom_site_type_symbol
_atom_site_fract_x
_atom_site_fract_y
_atom_site_fract_z
_atom_site_U_iso_or_equiv
_atom_site_adp_type
_atom_site_occupancy
_atom_site_symmetry_multiplicity
_atom_site_calc_flag
_atom_site_refinement_flags
_atom_site_disorder_assembly
_atom_site_disorder_group
S1 S 0.07558(5) -0.17204(7) 1.08528(4) 0.0396(3) Uani 1 1 d . . .
O1 O 0.45798(12) -0.01061(17) 0.81021(10) 0.0312(6) Uani 1 1 d . . .
O2 O 0.19788(11) 0.23359(16) 0.83525(10) 0.0279(6) Uani 1 1 d . A .
O3 O 0.13834(14) 0.07347(18) 0.97397(12) 0.0400(7) Uani 1 1 d . . .
H1O3 H 0.1032 0.0616 1.0014 0.060 Uiso 1 1 d R . .
N1 N 0.55810(17) 0.0972(2) 0.97702(13) 0.0372(8) Uani 1 1 d . . .
N2 N 0.37042(16) -0.1568(2) 0.64909(12) 0.0320(7) Uani 1 1 d . . .
N3 N 0.29474(13) 0.14362(18) 0.83121(12) 0.0227(6) Uani 1 1 d . A .
N4 N 0.28202(15) 0.0648(2) 0.86170(12) 0.0277(7) Uani 1 1 d . . .
N5 N 0.06409(13) -0.00121(18) 1.05157(11) 0.0209(6) Uani 1 1 d . . .
C1 C 0.45843(17) 0.0587(2) 0.85001(14) 0.0261(8) Uani 1 1 d . A .
C2 C 0.50603(18) 0.0465(2) 0.89133(15) 0.0285(8) Uani 1 1 d . . .
H2A H 0.5358 -0.0049 0.8893 0.034 Uiso 1 1 calc R A .
C3 C 0.51089(18) 0.1085(2) 0.93580(15) 0.0292(8) Uani 1 1 d . A .
C4 C 0.46482(18) 0.1834(2) 0.93689(15) 0.0290(8) Uani 1 1 d . . .
H4A H 0.4650 0.2259 0.9671 0.035 Uiso 1 1 calc R A .
C5 C 0.41951(17) 0.1951(2) 0.89422(15) 0.0275(8) Uani 1 1 d . A .
H5A H 0.3900 0.2471 0.8955 0.033 Uiso 1 1 calc R . .
C6 C 0.41517(17) 0.1337(2) 0.84913(14) 0.0252(8) Uani 1 1 d . . .
C7 C 0.36273(17) 0.1456(2) 0.80501(14) 0.0249(8) Uani 1 1 d . A .
C8 C 0.36815(17) 0.0693(2) 0.76176(14) 0.0251(8) Uani 1 1 d . . .
C9 C 0.32601(18) 0.0665(2) 0.71585(15) 0.0270(8) Uani 1 1 d . A .
H9A H 0.2961 0.1171 0.7100 0.032 Uiso 1 1 calc R . .
C10 C 0.32578(18) -0.0061(2) 0.67863(15) 0.0281(8) Uani 1 1 d . . .
H10A H 0.2960 -0.0050 0.6480 0.034 Uiso 1 1 calc R A .
C11 C 0.36963(18) -0.0824(2) 0.68562(14) 0.0270(8) Uani 1 1 d . A .
C12 C 0.41335(18) -0.0791(2) 0.73066(15) 0.0290(8) Uani 1 1 d . . .
H12A H 0.4443 -0.1285 0.7362 0.035 Uiso 1 1 calc R A .
C13 C 0.41209(17) -0.0048(2) 0.76747(14) 0.0257(8) Uani 1 1 d . A .
C14 C 0.36029(17) 0.2420(2) 0.77854(14) 0.0247(8) Uani 1 1 d . . .
C15 C 0.40857(18) 0.2868(3) 0.74726(15) 0.0301(8) Uani 1 1 d . A .
H15A H 0.4505 0.2581 0.7403 0.036 Uiso 1 1 calc R . .
C16 C 0.39405(19) 0.3745(3) 0.72642(16) 0.0349(9) Uani 1 1 d . . .
H16A H 0.4266 0.4064 0.7049 0.042 Uiso 1 1 calc R A .
C17 C 0.33263(19) 0.4169(3) 0.73631(16) 0.0334(9) Uani 1 1 d . A .
H17A H 0.3242 0.4775 0.7218 0.040 Uiso 1 1 calc R . .
C18 C 0.28376(18) 0.3725(2) 0.76686(14) 0.0279(8) Uani 1 1 d . . .
H18A H 0.2416 0.4009 0.7734 0.033 Uiso 1 1 calc R A .
C19 C 0.29889(16) 0.2840(2) 0.78770(14) 0.0232(7) Uani 1 1 d . A .
C20 C 0.25566(17) 0.2213(2) 0.82049(14) 0.0234(7) Uani 1 1 d . . .
C21 C 0.23128(17) 0.0640(2) 0.89235(15) 0.0270(8) Uani 1 1 d . . .
H21A H 0.2022 0.1164 0.8934 0.032 Uiso 1 1 calc R . .
C22 C 0.21716(17) -0.0194(2) 0.92682(14) 0.0256(8) Uani 1 1 d . . .
C23 C 0.16876(18) -0.0116(2) 0.96766(15) 0.0286(8) Uani 1 1 d . . .
C24 C 0.15199(17) -0.0898(2) 1.00033(14) 0.0262(8) Uani 1 1 d . . .
C25 C 0.18458(17) -0.1747(2) 0.99120(14) 0.0275(8) Uani 1 1 d . . .
H25A H 0.1728 -0.2279 1.0126 0.033 Uiso 1 1 calc R . .
C26 C 0.23379(18) -0.1819(3) 0.95140(15) 0.0305(8) Uani 1 1 d . . .
H26A H 0.2566 -0.2394 0.9459 0.037 Uiso 1 1 calc R . .
C27 C 0.24985(18) -0.1034(3) 0.91908(14) 0.0289(8) Uani 1 1 d . . .
H27A H 0.2836 -0.1081 0.8916 0.035 Uiso 1 1 calc R . .
C28 C 0.09957(18) -0.0809(3) 1.04205(15) 0.0311(8) Uani 1 1 d . . .
C29 C 0.01798(18) -0.0118(3) 1.09060(16) 0.0351(9) Uani 1 1 d . . .
C30 C -0.02604(19) 0.0593(3) 1.10682(16) 0.0343(9) Uani 1 1 d . . .
H30A H -0.0237 0.1201 1.0911 0.041 Uiso 1 1 calc R . .
C31 C -0.07281(19) 0.0373(3) 1.14654(16) 0.0363(9) Uani 1 1 d . . .
H31A H -0.1035 0.0837 1.1586 0.044 Uiso 1 1 calc R . .
C32 C -0.0757(2) -0.0534(3) 1.16966(17) 0.0400(10) Uani 1 1 d . . .
H32A H -0.1090 -0.0669 1.1965 0.048 Uiso 1 1 calc R . .
C33 C -0.0333(2) -0.1206(3) 1.15493(16) 0.0424(10) Uani 1 1 d . . .
H33A H -0.0354 -0.1810 1.1712 0.051 Uiso 1 1 calc R . .
C34 C 0.01469(19) -0.0991(3) 1.11463(16) 0.0361(9) Uani 1 1 d . . .
C35 C 0.5835(3) 0.1787(5) 1.0096(3) 0.0295(17) Uani 0.694(13) 1 d P A 1
H35A H 0.5626 0.2367 0.9955 0.035 Uiso 0.694(13) 1 calc PR A 1
H35B H 0.6324 0.1842 1.0044 0.035 Uiso 0.694(13) 1 calc PR A 1
C36 C 0.5683(3) 0.1687(4) 1.0709(3) 0.0354(19) Uani 0.694(13) 1 d P A 1
H36A H 0.5886 0.2207 1.0912 0.053 Uiso 0.694(13) 1 calc PR A 1
H36B H 0.5867 0.1095 1.0845 0.053 Uiso 0.694(13) 1 calc PR A 1
H36C H 0.5199 0.1693 1.0765 0.053 Uiso 0.694(13) 1 calc PR A 1
C35A C 0.5535(11) 0.1482(14) 1.0279(7) 0.054(6) Uani 0.306(13) 1 d P A 2
H35C H 0.5746 0.1121 1.0581 0.065 Uiso 0.306(13) 1 calc PR A 2
H35D H 0.5060 0.1584 1.0375 0.065 Uiso 0.306(13) 1 calc PR A 2
C36A C 0.5873(8) 0.2383(16) 1.0215(8) 0.056(5) Uani 0.306(13) 1 d P A 2
H36D H 0.5952 0.2657 1.0581 0.084 Uiso 0.306(13) 1 calc PR A 2
H36E H 0.5592 0.2805 0.9997 0.084 Uiso 0.306(13) 1 calc PR A 2
H36F H 0.6300 0.2290 1.0026 0.084 Uiso 0.306(13) 1 calc PR A 2
C37 C 0.6039(2) 0.0177(3) 0.97635(17) 0.0382(10) Uani 1 1 d . A .
H37A H 0.5790 -0.0386 0.9644 0.046 Uiso 1 1 calc R . .
H37B H 0.6200 0.0064 1.0145 0.046 Uiso 1 1 calc R . .
C38 C 0.6635(2) 0.0305(3) 0.93874(19) 0.0473(11) Uani 1 1 d . . .
H38A H 0.6926 -0.0243 0.9414 0.071 Uiso 1 1 calc R A .
H38B H 0.6883 0.0864 0.9500 0.071 Uiso 1 1 calc R . .
H38C H 0.6482 0.0379 0.9004 0.071 Uiso 1 1 calc R . .
C39 C 0.3220(2) -0.1637(3) 0.60419(16) 0.0389(10) Uani 1 1 d . . .
H39A H 0.3415 -0.2023 0.5742 0.047 Uiso 1 1 calc R . .
H39B H 0.3142 -0.1004 0.5890 0.047 Uiso 1 1 calc R . .
C40 C 0.2551(2) -0.2055(3) 0.6205(2) 0.0560(12) Uani 1 1 d . . .
H40A H 0.2245 -0.2027 0.5889 0.084 Uiso 1 1 calc R . .
H40B H 0.2363 -0.1701 0.6515 0.084 Uiso 1 1 calc R . .
H40C H 0.2614 -0.2708 0.6316 0.084 Uiso 1 1 calc R . .
C41 C 0.4116(2) -0.2388(3) 0.66022(17) 0.0371(9) Uani 1 1 d . . .
H41A H 0.4568 -0.2176 0.6709 0.045 Uiso 1 1 calc R . .
H41B H 0.4160 -0.2752 0.6256 0.045 Uiso 1 1 calc R . .
C42 C 0.3848(3) -0.3036(3) 0.70570(19) 0.0496(12) Uani 1 1 d . . .
H42A H 0.4168 -0.3542 0.7123 0.074 Uiso 1 1 calc R . .
H42B H 0.3420 -0.3300 0.6940 0.074 Uiso 1 1 calc R . .
H42C H 0.3785 -0.2678 0.7399 0.074 Uiso 1 1 calc R . .

loop_
_atom_site_aniso_label
_atom_site_aniso_U_11
_atom_site_aniso_U_22
_atom_site_aniso_U_33
_atom_site_aniso_U_23
_atom_site_aniso_U_13
_atom_site_aniso_U_12
S1 0.0443(6) 0.0354(5) 0.0391(6) 0.0039(4) 0.0064(5) 0.0007(4)
O1 0.0293(14) 0.0324(13) 0.0318(14) -0.0056(11) -0.0059(11) 0.0073(11)
O2 0.0208(13) 0.0313(13) 0.0317(14) 0.0024(11) -0.0004(11) -0.0008(10)
O3 0.0437(16) 0.0336(14) 0.0427(17) 0.0008(12) 0.0079(13) 0.0015(12)
N1 0.0404(19) 0.0391(18) 0.0322(18) 0.0015(15) -0.0102(15) 0.0080(15)
N2 0.0378(18) 0.0292(16) 0.0289(17) -0.0031(13) 0.0077(14) -0.0014(14)
N3 0.0223(15) 0.0206(14) 0.0253(15) 0.0030(12) 0.0023(12) -0.0015(11)
N4 0.0315(16) 0.0263(15) 0.0254(16) 0.0018(13) -0.0022(13) -0.0049(13)
N5 0.0231(14) 0.0212(14) 0.0185(14) -0.0027(11) -0.0048(12) -0.0011(11)
C1 0.0253(18) 0.0265(18) 0.0264(19) 0.0009(15) 0.0028(15) -0.0035(15)
C2 0.0265(18) 0.0269(18) 0.032(2) 0.0061(15) 0.0006(16) 0.0030(15)
C3 0.0288(19) 0.0323(19) 0.0264(19) 0.0084(16) -0.0006(15) -0.0016(15)
C4 0.032(2) 0.0333(19) 0.0221(18) -0.0015(15) 0.0018(15) -0.0016(16)
C5 0.0259(18) 0.0290(18) 0.0275(19) -0.0006(15) 0.0036(15) 0.0024(15)
C6 0.0225(17) 0.0251(17) 0.0279(19) 0.0036(15) -0.0002(15) -0.0010(14)
C7 0.0226(17) 0.0274(18) 0.0249(18) -0.0009(14) 0.0013(14) -0.0020(14)
C8 0.0255(18) 0.0243(17) 0.0255(19) 0.0014(14) 0.0041(15) -0.0011(14)
C9 0.0300(19) 0.0222(17) 0.0287(19) 0.0045(15) 0.0008(15) 0.0011(14)
C10 0.0280(19) 0.0322(19) 0.0242(19) 0.0030(15) 0.0029(15) -0.0029(15)
C11 0.0300(19) 0.0249(18) 0.0261(19) 0.0003(15) 0.0095(16) -0.0052(15)
C12 0.0264(18) 0.0276(18) 0.033(2) -0.0015(16) 0.0058(16) 0.0046(15)
C13 0.0204(17) 0.0311(18) 0.0257(19) 0.0036(15) 0.0037(15) -0.0004(14)
C14 0.0270(18) 0.0237(17) 0.0235(18) -0.0016(14) -0.0052(15) -0.0003(14)
C15 0.0246(18) 0.037(2) 0.029(2) 0.0022(17) 0.0034(15) -0.0047(16)
C16 0.036(2) 0.037(2) 0.032(2) 0.0087(17) -0.0014(17) -0.0120(17)
C17 0.037(2) 0.0294(19) 0.034(2) 0.0092(16) -0.0085(17) -0.0055(16)
C18 0.0265(18) 0.0284(18) 0.029(2) 0.0036(15) -0.0086(15) -0.0016(15)
C19 0.0230(17) 0.0243(17) 0.0224(18) -0.0012(14) -0.0032(14) -0.0036(14)
C20 0.0255(19) 0.0234(17) 0.0212(18) -0.0030(14) -0.0040(15) 0.0000(14)
C21 0.0251(18) 0.0269(18) 0.0290(19) -0.0063(15) -0.0024(16) 0.0009(15)
C22 0.0253(18) 0.0276(18) 0.0237(18) -0.0013(15) -0.0055(15) -0.0034(14)
C23 0.0290(19) 0.0301(19) 0.0265(19) -0.0019(15) -0.0070(16) -0.0051(15)
C24 0.0233(17) 0.0333(19) 0.0220(18) 0.0014(15) -0.0042(14) -0.0039(15)
C25 0.0268(18) 0.0318(19) 0.0240(18) 0.0042(15) -0.0031(15) -0.0019(15)
C26 0.0273(19) 0.0336(19) 0.031(2) -0.0039(16) -0.0047(16) 0.0020(16)
C27 0.0263(18) 0.041(2) 0.0195(18) -0.0014(15) -0.0013(15) -0.0065(16)
C28 0.0272(19) 0.040(2) 0.0257(19) -0.0053(16) -0.0069(16) 0.0009(16)
C29 0.0262(19) 0.053(2) 0.026(2) -0.0075(18) -0.0025(16) -0.0009(17)
C30 0.034(2) 0.037(2) 0.032(2) -0.0047(17) -0.0009(17) 0.0003(17)
C31 0.032(2) 0.046(2) 0.031(2) -0.0037(18) -0.0021(17) 0.0006(18)
C32 0.039(2) 0.048(2) 0.032(2) -0.0040(19) -0.0002(18) -0.0039(19)
C33 0.055(3) 0.041(2) 0.031(2) 0.0033(18) -0.003(2) -0.006(2)
C34 0.033(2) 0.043(2) 0.032(2) -0.0045(18) -0.0072(17) -0.0032(17)
C35 0.031(3) 0.027(4) 0.031(4) 0.005(3) -0.005(3) -0.007(3)
C36 0.037(3) 0.036(3) 0.033(4) -0.003(3) -0.002(3) -0.001(2)
C35A 0.055(11) 0.074(13) 0.034(12) 0.017(9) -0.009(9) 0.013(10)
C36A 0.039(9) 0.061(14) 0.069(12) 0.006(10) -0.001(8) 0.002(9)
C37 0.040(2) 0.041(2) 0.034(2) 0.0068(18) -0.0070(18) 0.0042(18)
C38 0.035(2) 0.057(3) 0.049(3) -0.003(2) -0.009(2) 0.001(2)
C39 0.048(2) 0.039(2) 0.029(2) -0.0116(17) 0.0104(19) -0.0030(18)
C40 0.055(3) 0.059(3) 0.054(3) -0.017(2) -0.001(2) -0.012(2)
C41 0.046(2) 0.030(2) 0.035(2) -0.0056(17) 0.0144(19) 0.0008(18)
C42 0.066(3) 0.034(2) 0.049(3) 0.004(2) 0.017(2) 0.004(2)

loop_
_atom_type_symbol
_atom_type_description
_atom_type_scat_dispersion_real
_atom_type_scat_dispersion_imag
_atom_type_scat_source
C C 0.0033 0.0016 'International Tables Vol C Tables 4.2.6.8 and 6.1.1.4'
H H 0.0000 0.0000 'International Tables Vol C Tables 4.2.6.8 and 6.1.1.4'
N N 0.0061 0.0033 'International Tables Vol C Tables 4.2.6.8 and 6.1.1.4'
O O 0.0106 0.0060 'International Tables Vol C Tables 4.2.6.8 and 6.1.1.4'
S S 0.1246 0.1234 'International Tables Vol C Tables 4.2.6.8 and 6.1.1.4'

loop_
_geom_angle_atom_site_label_1
_geom_angle_atom_site_label_2
_geom_angle_atom_site_label_3
_geom_angle
C28 S1 C34 89.32(19)
C1 O1 C13 118.7(3)
C23 O3 H1O3 103.9
C3 N1 C35A 120.9(7)
C3 N1 C37 120.8(3)
C35A N1 C37 116.6(7)
C3 N1 C35 121.3(4)
C37 N1 C35 113.6(4)
C11 N2 C39 121.3(3)
C11 N2 C41 120.6(3)
C39 N2 C41 117.3(3)
N4 N3 C20 131.0(3)
N4 N3 C7 114.2(3)
C20 N3 C7 114.8(3)
C21 N4 N3 118.3(3)
C29 N5 C28 112.7(3)
C6 C1 O1 123.0(3)
C6 C1 C2 122.6(3)
O1 C1 C2 114.5(3)
C1 C2 C3 121.4(3)
C1 C2 H2A 119.3
C3 C2 H2A 119.3
N1 C3 C2 121.8(3)
N1 C3 C4 121.5(3)
C2 C3 C4 116.7(3)
C5 C4 C3 120.4(3)
C5 C4 H4A 119.8
C3 C4 H4A 119.8
C4 C5 C6 122.9(3)
C4 C5 H5A 118.6
C6 C5 H5A 118.6
C1 C6 C5 115.9(3)
C1 C6 C7 122.5(3)
C5 C6 C7 121.4(3)
N3 C7 C6 109.4(3)
N3 C7 C8 110.0(3)
C6 C7 C8 110.8(3)
N3 C7 C14 99.5(3)
C6 C7 C14 115.0(3)
C8 C7 C14 111.5(3)
C13 C8 C9 116.3(3)
C13 C8 C7 121.9(3)
C9 C8 C7 121.6(3)
C10 C9 C8 122.9(3)
C10 C9 H9A 118.5
C8 C9 H9A 118.5
C9 C10 C11 120.3(3)
C9 C10 H10A 119.8
C11 C10 H10A 119.8
N2 C11 C12 121.0(3)
N2 C11 C10 121.8(3)
C12 C11 C10 117.2(3)
C13 C12 C11 120.8(3)
C13 C12 H12A 119.6
C11 C12 H12A 119.6
C8 C13 O1 122.9(3)
C8 C13 C12 122.4(3)
O1 C13 C12 114.8(3)
C15 C14 C19 120.4(3)
C15 C14 C7 128.8(3)
C19 C14 C7 110.8(3)
C16 C15 C14 118.2(3)
C16 C15 H15A 120.9
C14 C15 H15A 120.9
C15 C16 C17 121.3(3)
C15 C16 H16A 119.4
C17 C16 H16A 119.4
C18 C17 C16 121.1(3)
C18 C17 H17A 119.4
C16 C17 H17A 119.4
C17 C18 C19 117.2(3)
C17 C18 H18A 121.4
C19 C18 H18A 121.4
C14 C19 C18 121.9(3)
C14 C19 C20 110.0(3)
C18 C19 C20 128.1(3)
O2 C20 N3 126.6(3)
O2 C20 C19 128.5(3)
N3 C20 C19 104.9(3)
N4 C21 C22 119.5(3)
N4 C21 H21A 120.2
C22 C21 H21A 120.2
C27 C22 C23 119.8(3)
C27 C22 C21 122.3(3)
C23 C22 C21 117.9(3)
O3 C23 C22 117.5(3)
O3 C23 C24 122.5(3)
C22 C23 C24 120.0(3)
C25 C24 C23 119.4(3)
C25 C24 C28 121.4(3)
C23 C24 C28 119.2(3)
C26 C25 C24 120.6(3)
C26 C25 H25A 119.7
C24 C25 H25A 119.7
C25 C26 C27 119.3(3)
C25 C26 H26A 120.3
C27 C26 H26A 120.3
C22 C27 C26 120.8(3)
C22 C27 H27A 119.6
C26 C27 H27A 119.6
N5 C28 C24 124.3(3)
N5 C28 S1 112.5(3)
C24 C28 S1 123.2(3)
N5 C29 C34 115.8(4)
N5 C29 C30 123.5(4)
C34 C29 C30 120.7(4)
C31 C30 C29 117.1(4)
C31 C30 H30A 121.4
C29 C30 H30A 121.4
C30 C31 C32 120.8(4)
C30 C31 H31A 119.6
C32 C31 H31A 119.6
C33 C32 C31 122.1(4)
C33 C32 H32A 118.9
C31 C32 H32A 118.9
C32 C33 C34 117.7(4)
C32 C33 H33A 121.2
C34 C33 H33A 121.2
C29 C34 C33 121.6(4)
C29 C34 S1 109.6(3)
C33 C34 S1 128.8(3)
N1 C35 C36 111.7(6)
N1 C35 H35A 109.3
C36 C35 H35A 109.3
N1 C35 H35B 109.3
C36 C35 H35B 109.3
H35A C35 H35B 107.9
N1 C35A C36A 109.3(17)
N1 C35A H35C 109.8
C36A C35A H35C 109.8
N1 C35A H35D 109.8
C36A C35A H35D 109.8
H35C C35A H35D 108.3
C35A C36A H36D 109.5
C35A C36A H36E 109.5
H36D C36A H36E 109.5
C35A C36A H36F 109.5
H36D C36A H36F 109.5
H36E C36A H36F 109.5
N1 C37 C38 114.0(3)
N1 C37 H37A 108.7
C38 C37 H37A 108.7
N1 C37 H37B 108.7
C38 C37 H37B 108.7
H37A C37 H37B 107.6
C37 C38 H38A 109.5
C37 C38 H38B 109.5
H38A C38 H38B 109.5
C37 C38 H38C 109.5
H38A C38 H38C 109.5
H38B C38 H38C 109.5
N2 C39 C40 114.9(3)
N2 C39 H39A 108.5
C40 C39 H39A 108.5
N2 C39 H39B 108.5
C40 C39 H39B 108.5
H39A C39 H39B 107.5
C39 C40 H40A 109.5
C39 C40 H40B 109.5
H40A C40 H40B 109.5
C39 C40 H40C 109.5
H40A C40 H40C 109.5
H40B C40 H40C 109.5
N2 C41 C42 114.8(3)
N2 C41 H41A 108.6
C42 C41 H41A 108.6
N2 C41 H41B 108.6
C42 C41 H41B 108.6
H41A C41 H41B 107.5
C41 C42 H42A 109.5
C41 C42 H42B 109.5
H42A C42 H42B 109.5
C41 C42 H42C 109.5
H42A C42 H42C 109.5
H42B C42 H42C 109.5

loop_
_geom_bond_atom_site_label_1
_geom_bond_atom_site_label_2
_geom_bond_distance
S1 C28 1.739(4)
S1 C34 1.755(4)
O1 C1 1.381(4)
O1 C13 1.385(4)
O2 C20 1.224(4)
O3 C23 1.370(4)
O3 H1O3 0.9804
N1 C3 1.383(5)
N1 C35A 1.432(19)
N1 C37 1.462(5)
N1 C35 1.497(8)
N2 C11 1.383(4)
N2 C39 1.459(5)
N2 C41 1.460(5)
N3 N4 1.371(4)
N3 C20 1.384(4)
N3 C7 1.502(4)
N4 C21 1.258(5)
N5 C29 1.328(5)
N5 C28 1.364(5)
C1 C6 1.380(5)
C1 C2 1.391(5)
C2 C3 1.397(5)
C2 H2A 0.9500
C3 C4 1.415(5)
C4 C5 1.383(5)
C4 H4A 0.9500
C5 C6 1.403(5)
C5 H5A 0.9500
C6 C7 1.506(5)
C7 C8 1.516(5)
C7 C14 1.522(5)
C8 C13 1.384(5)
C8 C9 1.394(5)
C9 C10 1.375(5)
C9 H9A 0.9500
C10 C11 1.411(5)
C10 H10A 0.9500
C11 C12 1.397(5)
C12 C13 1.387(5)
C12 H12A 0.9500
C14 C15 1.385(5)
C14 C19 1.387(5)
C15 C16 1.383(5)
C15 H15A 0.9500
C16 C17 1.393(6)
C16 H16A 0.9500
C17 C18 1.381(5)
C17 H17A 0.9500
C18 C19 1.396(5)
C18 H18A 0.9500
C19 C20 1.478(5)
C21 C22 1.482(5)
C21 H21A 0.9500
C22 C27 1.382(5)
C22 C23 1.388(5)
C23 C24 1.410(5)
C24 C25 1.397(5)
C24 C28 1.461(5)
C25 C26 1.381(5)
C25 H25A 0.9500
C26 C27 1.406(5)
C26 H26A 0.9500
C27 H27A 0.9500
C29 C34 1.380(6)
C29 C30 1.403(5)
C30 C31 1.377(5)
C30 H30A 0.9500
C31 C32 1.416(6)
C31 H31A 0.9500
C32 C33 1.332(6)
C32 H32A 0.9500
C33 C34 1.402(6)
C33 H33A 0.9500
C35 C36 1.518(10)
C35 H35A 0.9900
C35 H35B 0.9900
C36 H36A 0.9800
C36 H36B 0.9800
C36 H36C 0.9800
C35A C36A 1.46(3)
C35A H35C 0.9900
C35A H35D 0.9900
C36A H36D 0.9800
C36A H36E 0.9800
C36A H36F 0.9800
C37 C38 1.512(6)
C37 H37A 0.9900
C37 H37B 0.9900
C38 H38A 0.9800
C38 H38B 0.9800
C38 H38C 0.9800
C39 C40 1.519(6)
C39 H39A 0.9900
C39 H39B 0.9900
C40 H40A 0.9800
C40 H40B 0.9800
C40 H40C 0.9800
C41 C42 1.534(5)
C41 H41A 0.9900
C41 H41B 0.9900
C42 H42A 0.9800
C42 H42B 0.9800
C42 H42C 0.9800

loop_
_geom_hbond_atom_site_label_D
_geom_hbond_atom_site_label_H
_geom_hbond_atom_site_label_A
_geom_hbond_distance_DH
_geom_hbond_distance_HA
_geom_hbond_distance_DA
_geom_hbond_angle_DHA
_geom_hbond_site_symmetry_A
_geom_hbond_publ_flag
O3 H1O3 N5 0.9800 1.7000 2.621(4) 155.00 . yes
C21 H21A O2 0.9500 2.1900 2.871(4) 128.00 . yes
C18 H18A Cg1 0.9500 2.8600 3.676 145.00 7_555 yes
C31 H31A Cg2 0.9500 2.5900 3.416 146.00 3_457 yes

loop_
_geom_torsion_atom_site_label_1
_geom_torsion_atom_site_label_2
_geom_torsion_atom_site_label_3
_geom_torsion_atom_site_label_4
_geom_torsion
C20 N3 N4 C21 -11.7(5)
C7 N3 N4 C21 168.4(3)
C13 O1 C1 C6 0.0(5)
C13 O1 C1 C2 179.7(3)
C6 C1 C2 C3 2.5(5)
O1 C1 C2 C3 -177.3(3)
C35A N1 C3 C2 -166.4(12)
C37 N1 C3 C2 -1.7(5)
C35 N1 C3 C2 153.5(5)
C35A N1 C3 C4 13.2(12)
C37 N1 C3 C4 177.9(3)
C35 N1 C3 C4 -27.0(6)
C1 C2 C3 N1 -179.9(3)
C1 C2 C3 C4 0.5(5)
N1 C3 C4 C5 177.8(3)
C2 C3 C4 C5 -2.6(5)
C3 C4 C5 C6 1.8(5)
O1 C1 C6 C5 176.5(3)
C2 C1 C6 C5 -3.2(5)
O1 C1 C6 C7 1.1(5)
C2 C1 C6 C7 -178.7(3)
C4 C5 C6 C1 1.1(5)
C4 C5 C6 C7 176.6(3)
N4 N3 C7 C6 -56.1(4)
C20 N3 C7 C6 124.0(3)
N4 N3 C7 C8 65.9(3)
C20 N3 C7 C8 -114.1(3)
N4 N3 C7 C14 -177.0(3)
C20 N3 C7 C14 3.1(3)
C1 C6 C7 N3 117.7(3)
C5 C6 C7 N3 -57.5(4)
C1 C6 C7 C8 -3.7(5)
C5 C6 C7 C8 -179.0(3)
C1 C6 C7 C14 -131.4(3)
C5 C6 C7 C14 53.4(4)
N3 C7 C8 C13 -115.2(3)
C6 C7 C8 C13 5.9(4)
C14 C7 C8 C13 135.4(3)
N3 C7 C8 C9 60.5(4)
C6 C7 C8 C9 -178.4(3)
C14 C7 C8 C9 -48.9(4)
C13 C8 C9 C10 1.9(5)
C7 C8 C9 C10 -174.1(3)
C8 C9 C10 C11 -0.3(5)
C39 N2 C11 C12 175.8(3)
C41 N2 C11 C12 7.1(5)
C39 N2 C11 C10 -5.3(5)
C41 N2 C11 C10 -174.0(3)
C9 C10 C11 N2 179.7(3)
C9 C10 C11 C12 -1.4(5)
N2 C11 C12 C13 -179.5(3)
C10 C11 C12 C13 1.5(5)
C9 C8 C13 O1 178.4(3)
C7 C8 C13 O1 -5.6(5)
C9 C8 C13 C12 -1.7(5)
C7 C8 C13 C12 174.2(3)
C1 O1 C13 C8 2.4(5)
C1 O1 C13 C12 -177.5(3)
C11 C12 C13 C8 0.0(5)
C11 C12 C13 O1 179.9(3)
N3 C7 C14 C15 -179.6(3)
C6 C7 C14 C15 63.6(5)
C8 C7 C14 C15 -63.6(5)
N3 C7 C14 C19 -1.8(3)
C6 C7 C14 C19 -118.6(3)
C8 C7 C14 C19 114.2(3)
C19 C14 C15 C16 1.0(5)
C7 C14 C15 C16 178.6(3)
C14 C15 C16 C17 -0.1(6)
C15 C16 C17 C18 -0.7(6)
C16 C17 C18 C19 0.6(5)
C15 C14 C19 C18 -1.0(5)
C7 C14 C19 C18 -179.0(3)
C15 C14 C19 C20 178.2(3)
C7 C14 C19 C20 0.1(4)
C17 C18 C19 C14 0.2(5)
C17 C18 C19 C20 -178.8(3)
N4 N3 C20 O2 -3.3(6)
C7 N3 C20 O2 176.6(3)
N4 N3 C20 C19 176.9(3)
C7 N3 C20 C19 -3.2(4)
C14 C19 C20 O2 -178.0(3)
C18 C19 C20 O2 1.1(6)
C14 C19 C20 N3 1.8(4)
C18 C19 C20 N3 -179.1(3)
N3 N4 C21 C22 -178.5(3)
N4 C21 C22 C27 -12.8(5)
N4 C21 C22 C23 167.9(3)
C27 C22 C23 O3 179.4(3)
C21 C22 C23 O3 -1.3(5)
C27 C22 C23 C24 -1.4(5)
C21 C22 C23 C24 177.9(3)
O3 C23 C24 C25 179.3(3)
C22 C23 C24 C25 0.1(5)
O3 C23 C24 C28 0.9(5)
C22 C23 C24 C28 -178.3(3)
C23 C24 C25 C26 1.3(5)
C28 C24 C25 C26 179.7(3)
C24 C25 C26 C27 -1.5(5)
C23 C22 C27 C26 1.2(5)
C21 C22 C27 C26 -178.0(3)
C25 C26 C27 C22 0.2(5)
C29 N5 C28 C24 178.2(3)
C29 N5 C28 S1 -1.8(4)
C25 C24 C28 N5 -177.4(3)
C23 C24 C28 N5 1.0(5)
C25 C24 C28 S1 2.6(5)
C23 C24 C28 S1 -179.1(3)
C34 S1 C28 N5 1.7(3)
C34 S1 C28 C24 -178.3(3)
C28 N5 C29 C34 0.8(4)
C28 N5 C29 C30 -178.3(3)
N5 C29 C30 C31 177.8(3)
C34 C29 C30 C31 -1.2(5)
C29 C30 C31 C32 0.0(6)
C30 C31 C32 C33 1.0(6)
C31 C32 C33 C34 -0.9(6)
N5 C29 C34 C33 -177.7(3)
C30 C29 C34 C33 1.4(6)
N5 C29 C34 S1 0.5(4)
C30 C29 C34 S1 179.6(3)
C32 C33 C34 C29 -0.3(6)
C32 C33 C34 S1 -178.2(3)
C28 S1 C34 C29 -1.2(3)
C28 S1 C34 C33 176.8(4)
C3 N1 C35 C36 118.9(5)
C35A N1 C35 C36 18.9(12)
C37 N1 C35 C36 -84.2(6)
C3 N1 C35A C36A -87.7(15)
C37 N1 C35A C36A 107.0(11)
C35 N1 C35A C36A 13.6(9)
C3 N1 C37 C38 81.5(5)
C35A N1 C37 C38 -113.2(12)
C35 N1 C37 C38 -75.4(5)
C11 N2 C39 C40 -83.3(4)
C41 N2 C39 C40 85.8(4)
C11 N2 C41 C42 74.5(5)
C39 N2 C41 C42 -94.7(4)
